data_8102015
loop_
_publ_author_name
'Hwang, I.-C.'
'Ha, K.'

_publ_section_title
;
Crystal structure of aquachloro[N,N'-bis(3-ethoxy-salicylidene)ethylenediiminato]
manganese(III) dihydrate, [Mn(C~20~H~22~N~2~O~4~)Cl(H~2~O)] &#x00B7; 2H~2~O
;
_journal_issue 3
_journal_name_full 'Zeitschrift f\"ur Kristallographie - New Crystal Structures'
_journal_page_first 363
_journal_page_last 364
_journal_volume 221
_journal_year 2006
_chemical_formula_moiety 'C20 H24 Cl Mn N2 O5, 2(H2 O)'
_chemical_formula_structural '[Mn(C20H22N2O4)Cl(H2O)] &#x00B7; 2H2O'
_chemical_formula_sum 'C20 H28 Cl Mn N2 O7'
_chemical_formula_weight 498.83
_chemical_name_systematic
; 
aquachloro[N,N'-bis(3-ethoxysalicylidene)ethylenediiminato]manganese(III) 
dihydrate 
;
_space_group_IT_number 14
_symmetry_cell_setting monoclinic
_symmetry_space_group_name_Hall '-P 2yn'
_symmetry_space_group_name_H-M 'P 1 21/n 1'
_atom_sites_solution_hydrogens geom
_atom_sites_solution_primary direct
_atom_sites_solution_secondary difmap
_audit_creation_method SHELXL-97
_cell_angle_alpha 90.00
_cell_angle_beta 103.990(2)
_cell_angle_gamma 90.00
_cell_formula_units_Z 4
_cell_length_a 11.8626(13)
_cell_length_b 13.9595(15)
_cell_length_c 14.0048(16)
_cell_measurement_reflns_used 4198
_cell_measurement_temperature 293(2)
_cell_measurement_theta_max 28.06
_cell_measurement_theta_min 2.49
_cell_volume 2250.3(4)
_computing_cell_refinement 'SMART (Bruker, 2000)'
_computing_data_collection 'SMART (Bruker, 2000)'
_computing_data_reduction 'SAINT (Bruker, 2000)'
_computing_molecular_graphics 'ORTEP-3 (Farrugia, 1997) and PLATON (Spek, 2003)'
_computing_publication_material SHELXL97
_computing_structure_refinement 'SHELXL-97 (Sheldrick, 1997)'
_computing_structure_solution 'SHELXS-97 (Sheldrick, 1997)'
_diffrn_ambient_temperature 293(2)
_diffrn_measured_fraction_theta_full 0.999
_diffrn_measured_fraction_theta_max 0.935
_diffrn_measurement_device_type 'Bruker SMART 1000 CCD'
_diffrn_measurement_method phi/omega
_diffrn_radiation_monochromator graphite
_diffrn_radiation_source 'fine-focus sealed tube'
_diffrn_radiation_type 'Mo K\a'
_diffrn_radiation_wavelength 0.71073
_diffrn_reflns_av_R_equivalents 0.0343
_diffrn_reflns_av_sigmaI/netI 0.0397
_diffrn_reflns_limit_h_max 15
_diffrn_reflns_limit_h_min -11
_diffrn_reflns_limit_k_max 18
_diffrn_reflns_limit_k_min -18
_diffrn_reflns_limit_l_max 17
_diffrn_reflns_limit_l_min -17
_diffrn_reflns_number 13910
_diffrn_reflns_theta_full 25.00
_diffrn_reflns_theta_max 28.28
_diffrn_reflns_theta_min 2.02
_diffrn_standards_decay_% 0
_diffrn_standards_interval_count 0
_diffrn_standards_interval_time 0
_diffrn_standards_number 0
_exptl_absorpt_coefficient_mu 0.749
_exptl_absorpt_correction_type none
_exptl_crystal_colour 'dark red'
_exptl_crystal_density_diffrn 1.472
_exptl_crystal_density_method 'not measured'
_exptl_crystal_description block
_exptl_crystal_F_000 1040
_exptl_crystal_size_max 0.05
_exptl_crystal_size_mid 0.05
_exptl_crystal_size_min 0.05
_refine_diff_density_max 0.920
_refine_diff_density_min -0.589
_refine_diff_density_rms 0.095
_refine_ls_extinction_method none
_refine_ls_goodness_of_fit_ref 1.095
_refine_ls_hydrogen_treatment mixed
_refine_ls_matrix_type full
_refine_ls_number_parameters 282
_refine_ls_number_reflns 5229
_refine_ls_number_restraints 0
_refine_ls_restrained_S_all 1.095
_refine_ls_R_factor_all 0.0738
_refine_ls_R_factor_gt 0.0614
_refine_ls_shift/su_max 0.001
_refine_ls_shift/su_mean 0.000
_refine_ls_structure_factor_coef Fsqd
_refine_ls_weighting_details 'calc w=1/[\s^2^(Fo^2^)+(0.0951P)^2^+0.1053P] where P=(Fo^2^+2Fc^2^)/3'
_refine_ls_weighting_scheme calc
_refine_ls_wR_factor_gt 0.1600
_refine_ls_wR_factor_ref 0.1695
_reflns_number_gt 4257
_reflns_number_total 5229
_reflns_threshold_expression >2sigma(I)
_cod_data_source_file 1267-1832.cff
_cod_data_source_block 49sal
_cod_depositor_comments
;
 Marking attached hydrogen atoms.

 Antanas Vaitkus,
 2017-09-11
;
_cod_original_sg_symbol_H-M P12(1)/n1
_cod_database_code 8102015

loop_
_symmetry_equiv_pos_as_xyz
'x, y, z'
'-x+1/2, y+1/2, -z+1/2'
'-x, -y, -z'
'x-1/2, -y-1/2, z-1/2'

loop_
_atom_site_label
_atom_site_type_symbol
_atom_site_fract_x
_atom_site_fract_y
_atom_site_fract_z
_atom_site_U_iso_or_equiv
_atom_site_adp_type
_atom_site_occupancy
_atom_site_symmetry_multiplicity
_atom_site_Wyckoff_symbol
_atom_site_calc_flag
_atom_site_refinement_flags
_atom_site_disorder_assembly
_atom_site_disorder_group
_atom_site_attached_hydrogens
Mn Mn 0.39129(3) 0.63903(3) 0.03455(3) 0.03807(16) Uani 1 4 e d . . . 0
Cl Cl 0.43007(9) 0.81148(6) 0.09914(9) 0.0714(3) Uani 1 4 e d . . . 0
O1 O 0.73267(17) 0.56266(16) 0.22327(15) 0.0474(5) Uani 1 4 e d . . . 0
O2 O 0.52131(16) 0.59151(15) 0.12556(14) 0.0414(5) Uani 1 4 e d . . . 0
O3 O 0.46851(17) 0.64837(15) -0.06768(15) 0.0437(5) Uani 1 4 e d . . . 0
O4 O 0.61508(19) 0.64182(16) -0.17672(16) 0.0499(5) Uani 1 4 e d . . . 0
O5W O 0.33166(18) 0.48288(15) -0.00944(16) 0.0442(5) Uani 1 4 e d . . . 0
H5WA H 0.3522 0.4423 0.0343 0.053 Uiso 1 4 e d . . . 0
H5WB H 0.3393 0.4722 -0.0663 0.053 Uiso 1 4 e d . . . 0
N1 N 0.2920(2) 0.61954(17) 0.12834(19) 0.0415(5) Uani 1 4 e d . . . 0
N2 N 0.2422(2) 0.67986(18) -0.05432(19) 0.0443(6) Uani 1 4 e d . . . 0
C1 C 0.9214(3) 0.5474(3) 0.1977(3) 0.0697(11) Uani 1 4 e d . . . 0
H1A H 0.8965 0.4938 0.1549 0.105 Uiso 1 4 e calc R . . 0
H1B H 1.0023 0.5406 0.2293 0.105 Uiso 1 4 e calc R . . 0
H1C H 0.9097 0.6056 0.1600 0.105 Uiso 1 4 e calc R . . 0
C2 C 0.8519(3) 0.5509(3) 0.2745(3) 0.0546(8) Uani 1 4 e d . . . 0
H2A H 0.8620 0.4921 0.3125 0.066 Uiso 1 4 e calc R . . 0
H2B H 0.8771 0.6042 0.3190 0.066 Uiso 1 4 e calc R . . 0
C3 C 0.6524(3) 0.57064(19) 0.2778(2) 0.0400(6) Uani 1 4 e d . . . 0
C4 C 0.6763(3) 0.5636(2) 0.3794(2) 0.0519(8) Uani 1 4 e d . . . 0
H4 H 0.7522 0.5547 0.4158 0.062 Uiso 1 4 e calc R . . 0
C5 C 0.5859(3) 0.5699(2) 0.4270(2) 0.0553(8) Uani 1 4 e d . . . 0
H5 H 0.6021 0.5642 0.4951 0.066 Uiso 1 4 e calc R . . 0
C6 C 0.4749(3) 0.5841(2) 0.3754(2) 0.0518(8) Uani 1 4 e d . . . 0
H6 H 0.4157 0.5878 0.4083 0.062 Uiso 1 4 e calc R . . 0
C7 C 0.4487(3) 0.5935(2) 0.2725(2) 0.0417(6) Uani 1 4 e d . . . 0
C8 C 0.5376(2) 0.58662(19) 0.2217(2) 0.0375(6) Uani 1 4 e d . . . 0
C9 C 0.3287(3) 0.6038(2) 0.2202(2) 0.0447(7) Uani 1 4 e d . . . 0
H9 H 0.2732 0.5984 0.2568 0.054 Uiso 1 4 e calc R . . 0
C10 C 0.1676(3) 0.6222(3) 0.0795(3) 0.0524(8) Uani 1 4 e d . . . 0
H10A H 0.1225 0.6391 0.1263 0.063 Uiso 1 4 e calc R . . 0
H10B H 0.1420 0.5600 0.0517 0.063 Uiso 1 4 e calc R . . 0
C11 C 0.1517(3) 0.6964(3) -0.0007(3) 0.0573(9) Uani 1 4 e d . . . 0
H11A H 0.0752 0.6905 -0.0449 0.069 Uiso 1 4 e calc R . . 0
H11B H 0.1592 0.7603 0.0275 0.069 Uiso 1 4 e calc R . . 0
C12 C 0.2232(3) 0.6920(2) -0.1476(2) 0.0475(7) Uani 1 4 e d . . . 0
H12 H 0.1481 0.7089 -0.1808 0.057 Uiso 1 4 e calc R . . 0
C13 C 0.3067(3) 0.6821(2) -0.2055(2) 0.0429(6) Uani 1 4 e d . . . 0
C14 C 0.2695(3) 0.6953(2) -0.3082(2) 0.0548(8) Uani 1 4 e d . . . 0
H14 H 0.1919 0.7091 -0.3362 0.066 Uiso 1 4 e calc R . . 0
C15 C 0.3449(3) 0.6881(3) -0.3666(3) 0.0602(9) Uani 1 4 e d . . . 0
H15 H 0.3184 0.6957 -0.4343 0.072 Uiso 1 4 e calc R . . 0
C16 C 0.4623(3) 0.6693(2) -0.3257(2) 0.0538(8) Uani 1 4 e d . . . 0
H16 H 0.5139 0.6649 -0.3661 0.065 Uiso 1 4 e calc R . . 0
C17 C 0.5018(3) 0.6573(2) -0.2252(2) 0.0416(6) Uani 1 4 e d . . . 0
C18 C 0.4250(2) 0.66167(19) -0.1626(2) 0.0391(6) Uani 1 4 e d . . . 0
C19 C 0.7023(3) 0.6555(3) -0.2300(3) 0.0610(9) Uani 1 4 e d . . . 0
H19A H 0.6914 0.7168 -0.2637 0.073 Uiso 1 4 e calc R . . 0
H19B H 0.6974 0.6054 -0.2788 0.073 Uiso 1 4 e calc R . . 0
C20 C 0.8180(3) 0.6527(3) -0.1583(3) 0.0744(12) Uani 1 4 e d . . . 0
H20A H 0.8234 0.7044 -0.1122 0.112 Uiso 1 4 e calc R . . 0
H20B H 0.8783 0.6591 -0.1929 0.112 Uiso 1 4 e calc R . . 0
H20C H 0.8268 0.5928 -0.1236 0.112 Uiso 1 4 e calc R . . 0
O6W O 0.4011(3) 0.1669(3) 0.0474(3) 0.1130(13) Uani 1 4 e d . . . 2
O7W O 0.3086(2) 0.0130(2) 0.1249(2) 0.0823(8) Uani 1 4 e d . . . 2

loop_
_atom_site_aniso_label
_atom_site_aniso_U_11
_atom_site_aniso_U_22
_atom_site_aniso_U_33
_atom_site_aniso_U_23
_atom_site_aniso_U_13
_atom_site_aniso_U_12
Mn 0.0260(2) 0.0477(3) 0.0412(3) 0.00385(18) 0.00940(16) 0.00553(17)
Cl 0.0637(6) 0.0536(5) 0.0994(8) -0.0125(5) 0.0242(5) -0.0050(4)
O1 0.0300(11) 0.0640(13) 0.0462(12) 0.0033(10) 0.0052(8) -0.0020(9)
O2 0.0294(10) 0.0563(12) 0.0388(10) 0.0016(9) 0.0087(7) 0.0062(8)
O3 0.0323(11) 0.0592(12) 0.0397(11) 0.0104(9) 0.0088(8) 0.0069(9)
O4 0.0383(12) 0.0668(14) 0.0472(12) 0.0125(10) 0.0155(9) 0.0016(10)
O5W 0.0431(12) 0.0479(11) 0.0418(11) 0.0018(9) 0.0106(9) 0.0068(9)
N1 0.0315(13) 0.0466(13) 0.0502(14) -0.0016(11) 0.0168(10) 0.0009(10)
N2 0.0285(12) 0.0486(13) 0.0566(16) 0.0049(12) 0.0114(10) 0.0087(10)
C1 0.0333(18) 0.089(3) 0.086(3) 0.011(2) 0.0126(17) 0.0024(17)
C2 0.0346(17) 0.0616(19) 0.060(2) 0.0018(16) -0.0026(13) -0.0023(14)
C3 0.0377(15) 0.0402(14) 0.0410(15) -0.0010(12) 0.0076(11) -0.0053(11)
C4 0.0493(19) 0.0569(18) 0.0443(17) 0.0029(14) 0.0014(13) -0.0042(15)
C5 0.068(2) 0.060(2) 0.0363(16) 0.0003(15) 0.0103(14) -0.0048(16)
C6 0.058(2) 0.0563(18) 0.0459(17) -0.0010(15) 0.0220(15) -0.0018(15)
C7 0.0432(16) 0.0432(15) 0.0406(15) -0.0005(12) 0.0138(12) -0.0004(12)
C8 0.0372(15) 0.0368(13) 0.0385(14) -0.0018(11) 0.0091(11) -0.0027(11)
C9 0.0402(16) 0.0499(16) 0.0504(17) 0.0007(14) 0.0235(13) -0.0001(13)
C10 0.0293(15) 0.0651(19) 0.066(2) 0.0022(16) 0.0169(14) 0.0013(14)
C11 0.0321(16) 0.070(2) 0.072(2) 0.0076(18) 0.0174(15) 0.0143(15)
C12 0.0320(15) 0.0470(16) 0.0596(19) 0.0077(14) 0.0034(12) 0.0055(12)
C13 0.0374(16) 0.0399(14) 0.0482(16) 0.0049(13) 0.0039(12) 0.0007(12)
C14 0.0463(19) 0.0593(19) 0.0512(19) 0.0075(15) -0.0031(14) 0.0019(15)
C15 0.064(2) 0.071(2) 0.0406(17) 0.0083(16) 0.0021(15) -0.0011(18)
C16 0.059(2) 0.0602(19) 0.0436(17) 0.0064(15) 0.0147(14) -0.0042(16)
C17 0.0408(16) 0.0408(14) 0.0429(15) 0.0059(12) 0.0095(12) -0.0018(12)
C18 0.0353(15) 0.0390(13) 0.0418(15) 0.0059(12) 0.0070(11) 0.0011(11)
C19 0.054(2) 0.075(2) 0.059(2) 0.0084(18) 0.0243(17) -0.0065(17)
C20 0.041(2) 0.101(3) 0.085(3) 0.013(2) 0.0223(19) -0.0044(19)
O6W 0.105(3) 0.119(3) 0.105(3) 0.010(2) 0.006(2) -0.044(2)
O7W 0.0638(19) 0.103(2) 0.085(2) -0.0017(18) 0.0288(15) 0.0047(16)

loop_
_atom_type_symbol
_atom_type_description
_atom_type_scat_dispersion_real
_atom_type_scat_dispersion_imag
_atom_type_scat_source
C C 0.0033 0.0016 'International Tables Vol C Tables 4.2.6.8 and 6.1.1.4'
H H 0.0000 0.0000 'International Tables Vol C Tables 4.2.6.8 and 6.1.1.4'
Cl Cl 0.1484 0.1585 'International Tables Vol C Tables 4.2.6.8 and 6.1.1.4'
Mn Mn 0.3368 0.7283 'International Tables Vol C Tables 4.2.6.8 and 6.1.1.4'
N N 0.0061 0.0033 'International Tables Vol C Tables 4.2.6.8 and 6.1.1.4'
O O 0.0106 0.0060 'International Tables Vol C Tables 4.2.6.8 and 6.1.1.4'

loop_
_geom_angle_atom_site_label_1
_geom_angle_atom_site_label_2
_geom_angle_atom_site_label_3
_geom_angle
_geom_angle_site_symmetry_1
_geom_angle_site_symmetry_3
_geom_angle_publ_flag
O2 Mn O3 94.03(9) . . ?
O2 Mn N1 91.38(10) . . ?
O3 Mn N1 171.74(10) . . ?
O2 Mn N2 173.29(9) . . ?
O3 Mn N2 91.54(9) . . ?
N1 Mn N2 82.69(11) . . ?
O2 Mn O5W 89.77(8) . . ?
O3 Mn O5W 92.07(8) . . ?
N1 Mn O5W 81.70(9) . . ?
N2 Mn O5W 86.29(9) . . ?
O2 Mn Cl 92.55(7) . . ?
O3 Mn Cl 97.13(7) . . ?
N1 Mn Cl 88.85(7) . . ?
N2 Mn Cl 90.47(8) . . ?
O5W Mn Cl 170.32(6) . . ?
C3 O1 C2 117.9(2) . . ?
C8 O2 Mn 127.55(18) . . ?
C18 O3 Mn 129.28(19) . . ?
C17 O4 C19 117.9(3) . . ?
Mn O5W H5WA 115.42(18) . . ?
Mn O5W H5WB 109(2) . . ?
H5WA O5W H5WB 120(2) . . ?
C9 N1 C10 122.3(2) . . ?
C9 N1 Mn 125.4(2) . . ?
C10 N1 Mn 112.2(2) . . ?
C12 N2 C11 122.0(3) . . ?
C12 N2 Mn 126.0(2) . . ?
C11 N2 Mn 112.0(2) . . ?
C2 C1 H1A 109.5 . . ?
C2 C1 H1B 109.5 . . ?
H1A C1 H1B 109.5 . . ?
C2 C1 H1C 109.5 . . ?
H1A C1 H1C 109.5 . . ?
H1B C1 H1C 109.5 . . ?
O1 C2 C1 106.9(3) . . ?
O1 C2 H2A 110.3 . . ?
C1 C2 H2A 110.3 . . ?
O1 C2 H2B 110.3 . . ?
C1 C2 H2B 110.3 . . ?
H2A C2 H2B 108.6 . . ?
O1 C3 C4 125.0(3) . . ?
O1 C3 C8 114.2(2) . . ?
C4 C3 C8 120.7(3) . . ?
C3 C4 C5 119.7(3) . . ?
C3 C4 H4 120.1 . . ?
C5 C4 H4 120.1 . . ?
C6 C5 C4 121.0(3) . . ?
C6 C5 H5 119.5 . . ?
C4 C5 H5 119.5 . . ?
C5 C6 C7 120.4(3) . . ?
C5 C6 H6 119.8 . . ?
C7 C6 H6 119.8 . . ?
C6 C7 C8 120.2(3) . . ?
C6 C7 C9 118.5(3) . . ?
C8 C7 C9 121.1(3) . . ?
O2 C8 C7 124.8(3) . . ?
O2 C8 C3 117.4(2) . . ?
C7 C8 C3 117.8(3) . . ?
N1 C9 C7 125.8(3) . . ?
N1 C9 H9 117.1 . . ?
C7 C9 H9 117.1 . . ?
N1 C10 C11 107.2(2) . . ?
N1 C10 H10A 110.3 . . ?
C11 C10 H10A 110.3 . . ?
N1 C10 H10B 110.3 . . ?
C11 C10 H10B 110.3 . . ?
H10A C10 H10B 108.5 . . ?
N2 C11 C10 107.3(2) . . ?
N2 C11 H11A 110.3 . . ?
C10 C11 H11A 110.3 . . ?
N2 C11 H11B 110.3 . . ?
C10 C11 H11B 110.3 . . ?
H11A C11 H11B 108.5 . . ?
N2 C12 C13 126.1(3) . . ?
N2 C12 H12 117.0 . . ?
C13 C12 H12 117.0 . . ?
C14 C13 C18 119.5(3) . . ?
C14 C13 C12 118.4(3) . . ?
C18 C13 C12 122.0(3) . . ?
C15 C14 C13 121.1(3) . . ?
C15 C14 H14 119.4 . . ?
C13 C14 H14 119.4 . . ?
C14 C15 C16 120.4(3) . . ?
C14 C15 H15 119.8 . . ?
C16 C15 H15 119.8 . . ?
C17 C16 C15 119.9(3) . . ?
C17 C16 H16 120.1 . . ?
C15 C16 H16 120.1 . . ?
O4 C17 C16 125.1(3) . . ?
O4 C17 C18 113.8(3) . . ?
C16 C17 C18 121.1(3) . . ?
O3 C18 C17 117.8(3) . . ?
O3 C18 C13 124.3(3) . . ?
C17 C18 C13 117.9(3) . . ?
O4 C19 C20 108.0(3) . . ?
O4 C19 H19A 110.1 . . ?
C20 C19 H19A 110.1 . . ?
O4 C19 H19B 110.1 . . ?
C20 C19 H19B 110.1 . . ?
H19A C19 H19B 108.4 . . ?
C19 C20 H20A 109.5 . . ?
C19 C20 H20B 109.5 . . ?
H20A C20 H20B 109.5 . . ?
C19 C20 H20C 109.5 . . ?
H20A C20 H20C 109.5 . . ?
H20B C20 H20C 109.5 . . ?

loop_
_geom_bond_atom_site_label_1
_geom_bond_atom_site_label_2
_geom_bond_distance
_geom_bond_site_symmetry_2
_geom_bond_publ_flag
Mn O2 1.869(2) . ?
Mn O3 1.882(2) . ?
Mn N1 1.984(2) . ?
Mn N2 1.984(2) . ?
Mn O5W 2.328(2) . ?
Mn Cl 2.5736(10) . ?
O1 C3 1.361(3) . ?
O1 C2 1.432(4) . ?
O2 C8 1.315(3) . ?
O3 C18 1.318(3) . ?
O4 C17 1.369(4) . ?
O4 C19 1.428(4) . ?
O5W H5WA 0.827(2) . ?
O5W H5WB 0.83(4) . ?
N1 C9 1.273(4) . ?
N1 C10 1.469(4) . ?
N2 C12 1.283(4) . ?
N2 C11 1.470(4) . ?
C1 C2 1.506(5) . ?
C1 H1A 0.9600 . ?
C1 H1B 0.9600 . ?
C1 H1C 0.9600 . ?
C2 H2A 0.9700 . ?
C2 H2B 0.9700 . ?
C3 C4 1.386(4) . ?
C3 C8 1.416(4) . ?
C4 C5 1.394(5) . ?
C4 H4 0.9300 . ?
C5 C6 1.355(5) . ?
C5 H5 0.9300 . ?
C6 C7 1.405(4) . ?
C6 H6 0.9300 . ?
C7 C8 1.411(4) . ?
C7 C9 1.442(4) . ?
C9 H9 0.9300 . ?
C10 C11 1.506(5) . ?
C10 H10A 0.9700 . ?
C10 H10B 0.9700 . ?
C11 H11A 0.9700 . ?
C11 H11B 0.9700 . ?
C12 C13 1.430(4) . ?
C12 H12 0.9300 . ?
C13 C14 1.410(4) . ?
C13 C18 1.415(4) . ?
C14 C15 1.354(5) . ?
C14 H14 0.9300 . ?
C15 C16 1.396(5) . ?
C15 H15 0.9300 . ?
C16 C17 1.382(4) . ?
C16 H16 0.9300 . ?
C17 C18 1.410(4) . ?
C19 C20 1.493(5) . ?
C19 H19A 0.9700 . ?
C19 H19B 0.9700 . ?
C20 H20A 0.9600 . ?
C20 H20B 0.9600 . ?
C20 H20C 0.9600 . ?

loop_
_geom_hbond_atom_site_label_D
_geom_hbond_atom_site_label_H
_geom_hbond_atom_site_label_A
_geom_hbond_distance_DH
_geom_hbond_distance_HA
_geom_hbond_distance_DA
_geom_hbond_angle_DHA
_geom_hbond_site_symmetry_A
O5W H5WB O1 0.83(4) 2.21(4) 2.975(3) 152(3) 3_665
O5W H5WB O2 0.83(4) 2.22(3) 2.852(3) 133(3) 3_665
O5W H5WA O3 0.827(2) 2.421(2) 2.984(3) 126.09(15) 3_665
O5W H5WA O4 0.827(2) 2.266(2) 3.071(3) 164.71(15) 3_665

loop_
_geom_torsion_atom_site_label_1
_geom_torsion_atom_site_label_2
_geom_torsion_atom_site_label_3
_geom_torsion_atom_site_label_4
_geom_torsion
_geom_torsion_site_symmetry_1
_geom_torsion_site_symmetry_2
_geom_torsion_site_symmetry_3
_geom_torsion_site_symmetry_4
_geom_torsion_publ_flag
O3 Mn O2 C8 164.5(2) . . . . ?
N1 Mn O2 C8 -21.8(2) . . . . ?
N2 Mn O2 C8 -49.6(9) . . . . ?
O5W Mn O2 C8 -103.5(2) . . . . ?
Cl Mn O2 C8 67.1(2) . . . . ?
O2 Mn O3 C18 166.6(2) . . . . ?
N1 Mn O3 C18 35.8(8) . . . . ?
N2 Mn O3 C18 -9.6(2) . . . . ?
O5W Mn O3 C18 76.7(2) . . . . ?
Cl Mn O3 C18 -100.3(2) . . . . ?
O2 Mn N1 C9 14.6(3) . . . . ?
O3 Mn N1 C9 145.5(6) . . . . ?
N2 Mn N1 C9 -168.6(3) . . . . ?
O5W Mn N1 C9 104.1(3) . . . . ?
Cl Mn N1 C9 -77.9(2) . . . . ?
O2 Mn N1 C10 -163.6(2) . . . . ?
O3 Mn N1 C10 -32.7(7) . . . . ?
N2 Mn N1 C10 13.2(2) . . . . ?
O5W Mn N1 C10 -74.0(2) . . . . ?
Cl Mn N1 C10 103.9(2) . . . . ?
O2 Mn N2 C12 -138.8(8) . . . . ?
O3 Mn N2 C12 7.3(3) . . . . ?
N1 Mn N2 C12 -166.8(3) . . . . ?
O5W Mn N2 C12 -84.7(3) . . . . ?
Cl Mn N2 C12 104.4(3) . . . . ?
O2 Mn N2 C11 41.7(9) . . . . ?
O3 Mn N2 C11 -172.2(2) . . . . ?
N1 Mn N2 C11 13.7(2) . . . . ?
O5W Mn N2 C11 95.8(2) . . . . ?
Cl Mn N2 C11 -75.0(2) . . . . ?
C3 O1 C2 C1 -178.1(3) . . . . ?
C2 O1 C3 C4 -3.4(4) . . . . ?
C2 O1 C3 C8 177.1(3) . . . . ?
O1 C3 C4 C5 -177.9(3) . . . . ?
C8 C3 C4 C5 1.6(5) . . . . ?
C3 C4 C5 C6 -0.9(5) . . . . ?
C4 C5 C6 C7 -0.4(5) . . . . ?
C5 C6 C7 C8 1.0(5) . . . . ?
C5 C6 C7 C9 176.9(3) . . . . ?
Mn O2 C8 C7 17.3(4) . . . . ?
Mn O2 C8 C3 -164.57(19) . . . . ?
C6 C7 C8 O2 177.9(3) . . . . ?
C9 C7 C8 O2 2.0(4) . . . . ?
C6 C7 C8 C3 -0.3(4) . . . . ?
C9 C7 C8 C3 -176.1(3) . . . . ?
O1 C3 C8 O2 0.3(4) . . . . ?
C4 C3 C8 O2 -179.3(3) . . . . ?
O1 C3 C8 C7 178.5(2) . . . . ?
C4 C3 C8 C7 -1.0(4) . . . . ?
C10 N1 C9 C7 175.5(3) . . . . ?
Mn N1 C9 C7 -2.5(4) . . . . ?
C6 C7 C9 N1 174.8(3) . . . . ?
C8 C7 C9 N1 -9.3(5) . . . . ?
C9 N1 C10 C11 145.4(3) . . . . ?
Mn N1 C10 C11 -36.3(3) . . . . ?
C12 N2 C11 C10 143.7(3) . . . . ?
Mn N2 C11 C10 -36.8(3) . . . . ?
N1 C10 C11 N2 46.4(4) . . . . ?
C11 N2 C12 C13 176.9(3) . . . . ?
Mn N2 C12 C13 -2.5(5) . . . . ?
N2 C12 C13 C14 178.0(3) . . . . ?
N2 C12 C13 C18 -3.4(5) . . . . ?
C18 C13 C14 C15 0.4(5) . . . . ?
C12 C13 C14 C15 179.1(3) . . . . ?
C13 C14 C15 C16 -1.3(5) . . . . ?
C14 C15 C16 C17 0.5(5) . . . . ?
C19 O4 C17 C16 11.7(5) . . . . ?
C19 O4 C17 C18 -167.5(3) . . . . ?
C15 C16 C17 O4 -177.8(3) . . . . ?
C15 C16 C17 C18 1.4(5) . . . . ?
Mn O3 C18 C17 -174.37(19) . . . . ?
Mn O3 C18 C13 7.1(4) . . . . ?
O4 C17 C18 O3 -1.6(4) . . . . ?
C16 C17 C18 O3 179.1(3) . . . . ?
O4 C17 C18 C13 177.0(2) . . . . ?
C16 C17 C18 C13 -2.2(4) . . . . ?
C14 C13 C18 O3 179.9(3) . . . . ?
C12 C13 C18 O3 1.2(5) . . . . ?
C14 C13 C18 C17 1.3(4) . . . . ?
C12 C13 C18 C17 -177.3(3) . . . . ?
C17 O4 C19 C20 169.5(3) . . . . ?
